data_4336808
loop_
_publ_author_name
'Lucio Randaccio'
'Giovanna Brancatelli'
'Nicola Demitri'
'Renata Dreos'
'Neal Hickey'
'Patrizia Siega'
'Silvano Geremia'

_publ_section_title
;
 Trans and Cis Effects of Axial Fluoroalkyl Ligands in Vitamin B12
 Analogues: Relationship between Alkyl- and Fluoroalkyl-Cobalamins
;
_journal_name_full 'Inorganic Chemistry'
_journal_page_first 13392
_journal_page_last 13401
_journal_paper_doi 10.1021/ic401715e
_journal_volume 52
_journal_year 2013
_chemical_absolute_configuration rmad
_chemical_formula_sum 'C65 H94 Co F3 N13 O28 P'
_chemical_formula_weight 1652.43
_chemical_name_systematic
;
 trifluoroethylcobalamin
;
_space_group_IT_number 19
_symmetry_cell_setting orthorhombic
_symmetry_space_group_name_Hall 'P 2ac 2ab'
_symmetry_space_group_name_H-M 'P 21 21 21'
_atom_sites_solution_hydrogens geom
_atom_sites_solution_primary direct
_atom_sites_solution_secondary difmap
_cell_angle_alpha 90
_cell_angle_beta 90
_cell_angle_gamma 90
_cell_formula_units_Z 4
_cell_length_a 15.750(10)
_cell_length_b 22.260(10)
_cell_length_c 25.99(2)
_cell_measurement_temperature 100(2)
_cell_volume 9112(10)
_computing_structure_refinement 'SHELXL-97 (Sheldrick, 2008)'
_diffrn_ambient_temperature 100(2)
_diffrn_measured_fraction_theta_full 0.88
_diffrn_measured_fraction_theta_max 0.917
_diffrn_radiation_monochromator graphite
_diffrn_radiation_wavelength 0.77491
_diffrn_reflns_av_unetI/netI 0.0915
_diffrn_reflns_limit_h_max 19
_diffrn_reflns_limit_h_min -19
_diffrn_reflns_limit_k_max 27
_diffrn_reflns_limit_k_min 0
_diffrn_reflns_limit_l_max 32
_diffrn_reflns_limit_l_min 0
_diffrn_reflns_number 16941
_diffrn_reflns_theta_full 25
_diffrn_reflns_theta_max 28.97
_diffrn_reflns_theta_min 11.17
_exptl_absorpt_coefficient_mu 0.334
_exptl_absorpt_correction_T_max 1.0738
_exptl_absorpt_correction_T_min 0.7368
_exptl_absorpt_correction_type refdelf
_exptl_absorpt_process_details
;
        Parkin S,Moezzi B & Hope H, (1995) J. Appl. Cryst. 28, 53-56
        cubic fit to sin(theta)/lambda - 24 parameters
;
_exptl_crystal_density_diffrn 1.205
_exptl_crystal_F_000 3472
_exptl_crystal_size_max 0.22
_exptl_crystal_size_mid 0.11
_exptl_crystal_size_min 0.08
_refine_diff_density_max 0.995
_refine_diff_density_min -0.605
_refine_diff_density_rms 0.118
_refine_ls_abs_structure_details 'Flack H D (1983), Acta Cryst. A39, 876-881'
_refine_ls_abs_structure_Flack 0.021(11)
_refine_ls_extinction_method none
_refine_ls_goodness_of_fit_ref 1.152
_refine_ls_hydrogen_treatment constr
_refine_ls_matrix_type full
_refine_ls_number_parameters 1022
_refine_ls_number_reflns 16941
_refine_ls_number_restraints 0
_refine_ls_restrained_S_all 1.152
_refine_ls_R_factor_all 0.096
_refine_ls_R_factor_gt 0.0935
_refine_ls_shift/su_max 0.068
_refine_ls_shift/su_mean 0.001
_refine_ls_structure_factor_coef Fsqd
_refine_ls_weighting_details 'calc w=1/[\s^2^(Fo^2^)+(0.2000P)^2^+0.0000P] where P=(Fo^2^+2Fc^2^)/3'
_refine_ls_weighting_scheme calc
_refine_ls_wR_factor_gt 0.25
_refine_ls_wR_factor_ref 0.2563
_reflns_number_gt 16162
_reflns_number_total 16941
_reflns_threshold_expression >2\s(I)
_cod_data_source_file ic401715e_si_003.cif
_cod_data_source_block b12ch2cf3
_cod_database_code 4336808

loop_
_symmetry_equiv_pos_as_xyz
'x, y, z'
'-x+1/2, -y, z+1/2'
'x+1/2, -y+1/2, -z'
'-x, y+1/2, -z+1/2'

loop_
_atom_site_label
_atom_site_type_symbol
_atom_site_fract_x
_atom_site_fract_y
_atom_site_fract_z
_atom_site_U_iso_or_equiv
_atom_site_adp_type
_atom_site_occupancy
_atom_site_symmetry_multiplicity
_atom_site_calc_flag
_atom_site_refinement_flags
_atom_site_disorder_assembly
_atom_site_disorder_group
Co1 Co 0.26131(3) 0.58787(2) 0.246287(17) 0.01160(16) Uani 1 1 d . . .
P1 P 0.51506(7) 0.76870(4) 0.52344(4) 0.0180(2) Uani 1 1 d . . .
O16 O 0.36352(18) 0.68134(12) 0.41742(10) 0.0175(5) Uani 1 1 d . . .
H16 H 0.3343 0.7092 0.4302 0.026 Uiso 1 1 calc R . .
O10 O 0.2312(2) 0.88354(15) 0.33761(13) 0.0307(7) Uani 1 1 d . . .
O11 O 0.4937(2) 0.73327(12) 0.47125(11) 0.0229(6) Uani 1 1 d . . .
O12 O 0.52982(19) 0.83373(12) 0.50111(11) 0.0201(6) Uani 1 1 d . . .
N13 N 0.29167(19) 0.56365(13) 0.32393(13) 0.0144(6) Uani 1 1 d . . .
C4 C 0.0797(2) 0.58320(16) 0.26134(12) 0.0121(6) Uani 1 1 d . . .
C14 C 0.4439(2) 0.61443(18) 0.23161(16) 0.0183(7) Uani 1 1 d . . .
N1 N 0.15254(19) 0.61106(13) 0.26748(10) 0.0099(5) Uani 1 1 d . . .
N11 N 0.2186(2) 0.92896(15) 0.25993(18) 0.0276(8) Uani 1 1 d . . .
H11A H 0.2326 0.9645 0.2721 0.033 Uiso 1 1 calc R . .
H11B H 0.2066 0.9247 0.2271 0.033 Uiso 1 1 calc R . .
N10 N 0.4919(2) 0.85502(15) 0.39741(13) 0.0202(7) Uani 1 1 d . . .
H10 H 0.4408 0.8598 0.4105 0.024 Uiso 1 1 calc R . .
N2 N 0.2229(2) 0.50710(15) 0.23511(12) 0.0163(6) Uani 1 1 d . . .
N4 N 0.28516(19) 0.67008(13) 0.25467(11) 0.0123(5) Uani 1 1 d . . .
O6 O 0.2157(2) 0.3571(2) 0.10757(16) 0.0412(9) Uani 1 1 d . . .
C31 C 0.2275(3) 0.36860(18) 0.27443(18) 0.0253(8) Uani 1 1 d . . .
H31A H 0.1907 0.3328 0.2713 0.03 Uiso 1 1 calc R . .
H31B H 0.2026 0.3949 0.3012 0.03 Uiso 1 1 calc R . .
C27 C -0.0200(2) 0.5051(2) 0.22723(17) 0.0234(8) Uani 1 1 d . . .
H27A H -0.0213 0.4828 0.1947 0.035 Uiso 1 1 calc R . .
H27B H -0.0568 0.5405 0.2245 0.035 Uiso 1 1 calc R . .
H27C H -0.0403 0.4792 0.2552 0.035 Uiso 1 1 calc R . .
C42 C 0.4193(3) 0.78982(19) 0.33650(15) 0.0211(8) Uani 1 1 d . . .
H42A H 0.4282 0.7458 0.3368 0.025 Uiso 1 1 calc R . .
H42B H 0.3712 0.7991 0.3597 0.025 Uiso 1 1 calc R . .
N3 N 0.3784(2) 0.57260(14) 0.23025(13) 0.0166(6) Uani 1 1 d . . .
C23 C -0.0592(3) 0.7223(2) 0.20918(18) 0.0288(9) Uani 1 1 d . . .
C59 C 0.2923(3) 0.52732(16) 0.40597(15) 0.0188(7) Uani 1 1 d . . .
C55 C 0.1710(3) 0.49656(17) 0.35587(15) 0.0174(7) Uani 1 1 d . . .
H55 H 0.1396 0.4968 0.3247 0.021 Uiso 1 1 calc R . .
C28 C 0.0671(3) 0.38324(18) 0.22475(16) 0.0215(8) Uani 1 1 d . . .
H28A H 0.0593 0.3879 0.2619 0.032 Uiso 1 1 calc R . .
H28B H 0.0824 0.3415 0.217 0.032 Uiso 1 1 calc R . .
H28C H 0.0141 0.3935 0.207 0.032 Uiso 1 1 calc R . .
N7 N 0.0738(2) 0.34735(17) 0.10420(14) 0.0245(7) Uani 1 1 d . . .
H7A H 0.0765 0.3135 0.0869 0.029 Uiso 1 1 calc R . .
H7B H 0.0241 0.3626 0.1125 0.029 Uiso 1 1 calc R . .
O13 O 0.5913(2) 0.74245(13) 0.54810(12) 0.0290(7) Uani 1 1 d . . .
C9 C 0.2753(3) 0.46114(18) 0.22621(16) 0.0210(8) Uani 1 1 d . . .
O14 O 0.4394(3) 0.77217(15) 0.55754(15) 0.0376(8) Uani 1 1 d . . .
O8 O 0.7541(2) 0.55674(14) 0.21921(15) 0.0327(7) Uani 1 1 d . . .
N9 N 0.7260(2) 0.64733(17) 0.25416(18) 0.0277(8) Uani 1 1 d . . .
H9A H 0.7589 0.6656 0.2317 0.033 Uiso 1 1 calc R . .
H9B H 0.6992 0.6684 0.2778 0.033 Uiso 1 1 calc R . .
C19 C 0.2095(2) 0.70941(15) 0.25917(13) 0.0122(6) Uani 1 1 d . . .
H19 H 0.1862 0.7158 0.2238 0.015 Uiso 1 1 calc R . .
C47 C 0.5995(2) 0.84645(16) 0.46666(16) 0.0190(7) Uani 1 1 d . . .
H47 H 0.6242 0.8083 0.4529 0.023 Uiso 1 1 calc R . .
C21 C 0.0059(2) 0.72838(17) 0.31922(17) 0.0210(8) Uani 1 1 d . A .
H21A H 0.0352 0.7672 0.3177 0.032 Uiso 1 1 calc R . .
H21B H 0.0116 0.7114 0.3538 0.032 Uiso 1 1 calc R . .
H21C H -0.0544 0.7341 0.3113 0.032 Uiso 1 1 calc R . .
C51 C 0.4885(2) 0.66942(15) 0.47205(15) 0.0174(7) Uani 1 1 d . . .
H51 H 0.5042 0.654 0.5069 0.021 Uiso 1 1 calc R . .
C15 C 0.4357(2) 0.67474(16) 0.23863(14) 0.0163(7) Uani 1 1 d . . .
C10 C 0.3626(3) 0.46556(17) 0.21884(18) 0.0227(8) Uani 1 1 d . . .
H10A H 0.3929 0.4292 0.2133 0.027 Uiso 1 1 calc R . .
C36 C 0.5650(2) 0.58024(18) 0.28417(18) 0.0233(8) Uani 1 1 d . . .
H36A H 0.5599 0.6212 0.2987 0.028 Uiso 1 1 calc R . .
H36B H 0.5286 0.5535 0.3051 0.028 Uiso 1 1 calc R . .
C38 C 0.7168(3) 0.58793(19) 0.25244(19) 0.0256(8) Uani 1 1 d . . .
C45 C 0.2155(2) 0.88180(17) 0.29113(18) 0.0209(8) Uani 1 1 d . . .
C2 C 0.0451(2) 0.68555(17) 0.28013(15) 0.0158(7) Uani 1 1 d . . .
C6 C 0.1390(2) 0.48892(16) 0.22868(14) 0.0154(7) Uani 1 1 d . . .
C60 C 0.2484(2) 0.52811(16) 0.35920(13) 0.0151(7) Uani 1 1 d . . .
C16 C 0.3545(2) 0.70236(16) 0.24973(13) 0.0137(6) Uani 1 1 d . . .
C18 C 0.2454(2) 0.76886(15) 0.27789(14) 0.0150(7) Uani 1 1 d . . .
H18 H 0.2532 0.7665 0.316 0.018 Uiso 1 1 calc R . .
C30 C 0.1449(3) 0.3756(2) 0.11785(16) 0.0261(9) Uani 1 1 d . . .
O9 O 0.5676(2) 0.81594(18) 0.33242(15) 0.0359(8) Uani 1 1 d . . .
C8 C 0.2275(2) 0.40244(17) 0.22279(16) 0.0199(7) Uani 1 1 d . . .
H8 H 0.2524 0.3766 0.1952 0.024 Uiso 1 1 calc R . .
C43 C 0.5000(3) 0.82166(18) 0.35600(16) 0.0219(8) Uani 1 1 d . . .
N12 N 0.3632(2) 0.56301(14) 0.39738(14) 0.0191(7) Uani 1 1 d . . .
C41 C 0.3979(2) 0.81030(15) 0.28195(15) 0.0158(7) Uani 1 1 d . . .
H41A H 0.4514 0.8128 0.262 0.019 Uiso 1 1 calc R . .
H41B H 0.3738 0.8513 0.2838 0.019 Uiso 1 1 calc R . .
C46 C 0.5631(3) 0.88454(17) 0.42268(16) 0.0224(8) Uani 1 1 d . . .
H46A H 0.5441 0.9237 0.4365 0.027 Uiso 1 1 calc R . .
H46B H 0.6083 0.8923 0.3971 0.027 Uiso 1 1 calc R . .
O15 O 0.50319(18) 0.58972(15) 0.41247(14) 0.0304(7) Uani 1 1 d . . .
C22 C 0.0329(3) 0.7103(2) 0.22544(17) 0.0233(8) Uani 1 1 d . A .
H22A H 0.0651 0.7483 0.2225 0.028 Uiso 1 1 calc R . .
H22B H 0.0581 0.6814 0.2008 0.028 Uiso 1 1 calc R . .
C11 C 0.4091(2) 0.51803(18) 0.21892(17) 0.0208(8) Uani 1 1 d . . .
C3 C 0.0077(2) 0.62101(16) 0.28224(14) 0.0135(7) Uani 1 1 d . A .
H3 H -0.0411 0.6186 0.2577 0.016 Uiso 1 1 calc R . .
O17 O 0.6217(3) 0.5770(2) 0.49444(18) 0.0499(11) Uani 1 1 d . . .
H17 H 0.6321 0.5427 0.4825 0.075 Uiso 1 1 calc R . .
C32 C 0.3166(3) 0.3483(2) 0.2923(3) 0.0388(12) Uani 1 1 d . . .
H32A H 0.3436 0.3244 0.2647 0.047 Uiso 1 1 calc R . .
H32B H 0.3523 0.3842 0.2985 0.047 Uiso 1 1 calc R . .
O4 O -0.1221(4) 0.7059(3) 0.2343(2) 0.0217(11) Uiso 0.5 1 d P A 1
O4A O -0.1157(5) 0.6829(4) 0.2158(3) 0.0389(16) Uiso 0.5 1 d P A 2
N5 N -0.0686(2) 0.7651(2) 0.17496(16) 0.0300(8) Uani 1 1 d . A .
H5A H -0.1187 0.7816 0.1702 0.036 Uiso 1 1 calc R . .
H5B H -0.0247 0.7773 0.1568 0.036 Uiso 1 1 calc R . .
C13 C 0.5289(2) 0.58140(18) 0.22861(17) 0.0218(8) Uani 1 1 d . . .
H13 H 0.5686 0.6032 0.2051 0.026 Uiso 1 1 calc R . .
C50 C 0.3998(2) 0.64703(15) 0.45718(13) 0.0148(7) Uani 1 1 d . . .
H50 H 0.3614 0.6446 0.4878 0.018 Uiso 1 1 calc R . .
N8 N 0.3846(4) 0.3085(2) 0.3664(3) 0.0497(13) Uani 1 1 d . . .
H8A H 0.3878 0.2859 0.3941 0.06 Uiso 1 1 calc R . .
H8B H 0.4292 0.3291 0.3562 0.06 Uiso 1 1 calc R . .
O7 O 0.2485(4) 0.2833(3) 0.3536(3) 0.081(2) Uani 1 1 d . . .
C57 C 0.1853(4) 0.4671(3) 0.44528(19) 0.0361(11) Uani 1 1 d . . .
C58 C 0.2617(3) 0.4968(2) 0.44951(17) 0.0296(9) Uani 1 1 d . . .
H58 H 0.2928 0.4966 0.4809 0.036 Uiso 1 1 calc R . .
C37 C 0.6584(3) 0.5594(2) 0.2907(2) 0.0301(10) Uani 1 1 d . . .
H37A H 0.6779 0.5695 0.3258 0.036 Uiso 1 1 calc R . .
H37B H 0.6612 0.5152 0.2867 0.036 Uiso 1 1 calc R . .
C52 C 0.5462(3) 0.6422(2) 0.4315(2) 0.0308(10) Uani 1 1 d . . .
H52 H 0.5564 0.6714 0.403 0.037 Uiso 1 1 calc R . .
C53 C 0.6314(3) 0.6208(3) 0.4547(3) 0.0423(13) Uani 1 1 d . . .
H53A H 0.6668 0.6036 0.4269 0.051 Uiso 1 1 calc R . .
H53B H 0.662 0.656 0.4688 0.051 Uiso 1 1 calc R . .
C7 C 0.1381(2) 0.42512(17) 0.20636(14) 0.0181(7) Uani 1 1 d . . .
C29 C 0.1349(3) 0.4344(2) 0.14640(15) 0.0258(9) Uani 1 1 d . . .
H29A H 0.08 0.453 0.1369 0.031 Uiso 1 1 calc R . .
H29B H 0.1808 0.4622 0.136 0.031 Uiso 1 1 calc R . .
C5 C 0.0702(2) 0.52493(18) 0.23851(13) 0.0164(7) Uani 1 1 d . . .
C34 C 0.5081(3) 0.5264(3) 0.1464(2) 0.0414(14) Uani 1 1 d . . .
H34A H 0.4731 0.4952 0.1304 0.062 Uiso 1 1 calc R . .
H34B H 0.5673 0.5216 0.1355 0.062 Uiso 1 1 calc R . .
H34C H 0.4875 0.5661 0.1358 0.062 Uiso 1 1 calc R . .
C39 C 0.5146(3) 0.71452(18) 0.23420(18) 0.0237(8) Uani 1 1 d . . .
H39A H 0.5268 0.7328 0.2677 0.036 Uiso 1 1 calc R . .
H39B H 0.5043 0.7462 0.2087 0.036 Uiso 1 1 calc R . .
H39C H 0.5631 0.69 0.2233 0.036 Uiso 1 1 calc R . .
C49 C 0.4222(3) 0.58463(17) 0.43656(16) 0.0213(8) Uani 1 1 d . . .
H49 H 0.4253 0.5552 0.4656 0.026 Uiso 1 1 calc R . .
C1 C 0.1434(2) 0.67287(14) 0.29012(13) 0.0114(6) Uani 1 1 d . A .
C56 C 0.1412(3) 0.4656(2) 0.39757(18) 0.0290(9) Uani 1 1 d . . .
C35 C 0.5511(3) 0.4653(2) 0.2214(3) 0.0444(15) Uani 1 1 d . . .
H35A H 0.538 0.4564 0.2575 0.067 Uiso 1 1 calc R . .
H35B H 0.6121 0.4725 0.2177 0.067 Uiso 1 1 calc R . .
H35C H 0.5343 0.4312 0.1998 0.067 Uiso 1 1 calc R . .
C33 C 0.3126(4) 0.3117(3) 0.3402(3) 0.0452(13) Uani 1 1 d . . .
C12 C 0.5026(3) 0.5209(2) 0.2047(2) 0.0291(10) Uani 1 1 d . . .
C48 C 0.6653(3) 0.8806(2) 0.4972(2) 0.0315(10) Uani 1 1 d . . .
H48A H 0.6385 0.9152 0.514 0.047 Uiso 1 1 calc R . .
H48B H 0.7103 0.8947 0.4741 0.047 Uiso 1 1 calc R . .
H48C H 0.6898 0.8542 0.5234 0.047 Uiso 1 1 calc R . .
C44 C 0.1880(3) 0.82252(16) 0.26582(17) 0.0209(8) Uani 1 1 d . . .
H44A H 0.1296 0.8129 0.2772 0.025 Uiso 1 1 calc R . .
H44B H 0.1864 0.8283 0.2281 0.025 Uiso 1 1 calc R . .
C61 C 0.0576(4) 0.4320(3) 0.3935(2) 0.0411(13) Uani 1 1 d . . .
H61A H 0.0258 0.4468 0.3637 0.062 Uiso 1 1 calc R . .
H61B H 0.0243 0.4385 0.4248 0.062 Uiso 1 1 calc R . .
H61C H 0.0688 0.3889 0.3893 0.062 Uiso 1 1 calc R . .
C62 C 0.1478(6) 0.4350(4) 0.4919(2) 0.065(2) Uani 1 1 d . . .
H62A H 0.162 0.3921 0.4903 0.097 Uiso 1 1 calc R . .
H62B H 0.086 0.4398 0.4919 0.097 Uiso 1 1 calc R . .
H62C H 0.1714 0.4523 0.5235 0.097 Uiso 1 1 calc R . .
C54 C 0.3584(2) 0.58433(16) 0.34858(15) 0.0154(7) Uani 1 1 d . . .
H54 H 0.3987 0.6111 0.3339 0.018 Uiso 1 1 calc R . .
C17 C 0.3349(2) 0.76974(17) 0.25213(15) 0.0165(7) Uani 1 1 d . . .
C40 C 0.3302(3) 0.7924(2) 0.19581(15) 0.0219(8) Uani 1 1 d . . .
H40A H 0.3201 0.8358 0.1956 0.033 Uiso 1 1 calc R . .
H40B H 0.2836 0.772 0.1779 0.033 Uiso 1 1 calc R . .
H40C H 0.3839 0.7836 0.1783 0.033 Uiso 1 1 calc R . .
C25 C -0.1140(3) 0.6069(2) 0.34787(18) 0.0273(9) Uani 1 1 d . A .
H25A H -0.1226 0.6508 0.3515 0.033 Uiso 1 1 calc R . .
H25B H -0.1508 0.5925 0.3195 0.033 Uiso 1 1 calc R . .
C24 C -0.0209(2) 0.59433(16) 0.33462(14) 0.0151(7) Uani 1 1 d . . .
H24A H -0.0119 0.5503 0.334 0.018 Uiso 1 1 calc R A .
H24B H 0.0155 0.6111 0.3622 0.018 Uiso 1 1 calc R . .
C26 C -0.1389(3) 0.5760(2) 0.39732(19) 0.0286(9) Uani 1 1 d . . .
N6 N -0.1269(3) 0.6057(2) 0.44033(17) 0.0362(10) Uani 1 1 d . A .
H6A H -0.1397 0.5889 0.47 0.043 Uiso 1 1 calc R . .
H6B H -0.1062 0.6424 0.4395 0.043 Uiso 1 1 calc R . .
O5 O -0.1681(5) 0.5241(2) 0.3977(2) 0.076(2) Uani 1 1 d . A .
C20 C 0.1680(2) 0.67276(15) 0.34708(13) 0.0117(6) Uani 1 1 d . . .
H20A H 0.1439 0.6372 0.3639 0.017 Uiso 1 1 calc R A .
H20B H 0.1459 0.7091 0.3636 0.017 Uiso 1 1 calc R . .
H20C H 0.23 0.6719 0.3502 0.017 Uiso 1 1 calc R . .
C98 C 0.2226(3) 0.6067(2) 0.17460(17) 0.0270(9) Uani 1 1 d . . .
H98A H 0.1695 0.5839 0.1689 0.032 Uiso 1 1 calc R . .
H98B H 0.2072 0.6498 0.1741 0.032 Uiso 1 1 calc R . .
C99 C 0.2774(4) 0.5960(3) 0.12925(19) 0.0380(11) Uani 1 1 d . . .
F1 F 0.3463(2) 0.6302(2) 0.12840(14) 0.0501(9) Uani 1 1 d . . .
F2 F 0.3045(2) 0.53804(17) 0.12487(12) 0.0451(8) Uani 1 1 d . . .
F3 F 0.2342(3) 0.6088(2) 0.08492(12) 0.0563(10) Uani 1 1 d . . .
CH3 C 0.4818(6) 0.4466(3) 0.3704(3) 0.0558(16) Uani 1 1 d . . .
HH3A H 0.4494 0.4376 0.4017 0.084 Uiso 1 1 calc R . .
HH3B H 0.4434 0.4627 0.3441 0.084 Uiso 1 1 calc R . .
HH3C H 0.5258 0.4763 0.3783 0.084 Uiso 1 1 calc R . .
OH O 0.5202(3) 0.3934(2) 0.3519(2) 0.0565(13) Uani 1 1 d . . .
HH H 0.5666 0.3879 0.3672 0.085 Uiso 1 1 calc R . .
O22 O 0.6654(3) 0.3838(2) 0.4111(2) 0.0605(13) Uani 1 1 d . . .
O23 O 0.8063(3) 0.4178(2) 0.35027(19) 0.0510(11) Uani 1 1 d . . .
O24 O 0.6066(2) 0.63268(15) 0.58990(13) 0.0305(7) Uani 1 1 d . . .
O25 O 0.7622(2) 0.73340(15) 0.53439(12) 0.0325(7) Uani 1 1 d . . .
O26 O 0.8253(3) 0.6190(2) 0.5568(3) 0.075(2) Uani 1 1 d . . .
O20 O 0.7718(3) 0.74551(18) 0.42957(15) 0.0404(8) Uani 1 1 d . . .
O29 O 0.6707(3) 0.7141(2) 0.34185(19) 0.0523(11) Uani 1 1 d . . .
O30 O 0.6783(5) 0.4176(3) 0.6258(3) 0.0770(17) Uani 1 1 d . . .
O31 O 0.0888(4) 0.8193(3) 0.1339(3) 0.0779(17) Uani 1 1 d . . .
O1 O 0.7189(4) 0.4795(3) 0.4686(3) 0.0303(13) Uiso 0.5 1 d P . .
O2 O 0.7706(12) 0.4949(8) 0.5491(7) 0.047(4) Uiso 0.25 1 d P B 1
O3 O 0.7669(10) 0.5215(7) 0.6018(5) 0.035(3) Uiso 0.25 1 d P C 2
O32 O 0.5055(9) 0.4373(7) 0.6071(5) 0.077(3) Uiso 0.5 1 d P . .
O33 O 0.9053(16) 0.2921(11) 0.5546(9) 0.062(5) Uiso 0.25 1 d P D 1
O34 O 0.9803(14) 0.2624(10) 0.5457(7) 0.055(4) Uiso 0.25 1 d P E 2
O35 O 0.0600(8) 0.6594(6) 0.0516(5) 0.066(3) Uiso 0.5 1 d P . .
O27 O 0.1840(8) 0.7291(6) 0.1092(5) 0.068(3) Uiso 0.5 1 d P . .
O28 O -0.0956(16) 0.4509(11) 0.4907(9) 0.066(5) Uiso 0.25 1 d P . .
O21 O 0.342(2) 0.7739(16) 0.0477(13) 0.092(8) Uiso 0.25 1 d P . .
O40 O 0.7251(9) 0.3094(6) 0.5813(5) 0.058(3) Uiso 0.4 1 d P . .

loop_
_atom_site_aniso_label
_atom_site_aniso_U_11
_atom_site_aniso_U_22
_atom_site_aniso_U_33
_atom_site_aniso_U_23
_atom_site_aniso_U_13
_atom_site_aniso_U_12
Co1 0.0053(2) 0.0130(3) 0.0165(2) -0.00609(16) 0.00146(16) -0.00305(15)
P1 0.0253(5) 0.0081(4) 0.0206(4) -0.0010(3) -0.0036(4) 0.0001(3)
O16 0.0201(13) 0.0130(11) 0.0195(12) -0.0018(9) -0.0083(10) 0.0067(10)
O10 0.0290(16) 0.0253(15) 0.0378(16) -0.0049(12) 0.0125(14) -0.0063(12)
O11 0.0291(15) 0.0114(12) 0.0283(14) -0.0009(10) -0.0138(12) -0.0071(11)
O12 0.0211(14) 0.0122(12) 0.0271(13) -0.0009(10) -0.0039(11) 0.0007(10)
N13 0.0070(13) 0.0099(12) 0.0261(15) -0.0083(11) -0.0031(12) 0.0020(10)
C4 0.0079(15) 0.0181(16) 0.0105(13) 0.0014(12) -0.0003(11) -0.0020(12)
C14 0.0066(16) 0.0193(18) 0.0289(18) -0.0073(14) 0.0043(13) -0.0031(13)
N1 0.0086(13) 0.0114(13) 0.0096(11) -0.0034(9) 0.0002(10) -0.0015(10)
N11 0.0130(14) 0.0119(14) 0.058(2) 0.0072(15) 0.0025(16) 0.0000(12)
N10 0.0179(16) 0.0155(14) 0.0271(15) 0.0029(12) -0.0084(13) -0.0076(12)
N2 0.0056(13) 0.0200(15) 0.0232(14) -0.0084(11) -0.0026(11) -0.0034(11)
N4 0.0055(12) 0.0168(14) 0.0147(12) 0.0001(11) -0.0017(10) -0.0001(10)
O6 0.0240(17) 0.052(2) 0.048(2) -0.0297(18) 0.0061(15) -0.0023(15)
C31 0.0206(19) 0.0159(17) 0.039(2) -0.0102(15) -0.0032(17) -0.0022(15)
C27 0.0075(17) 0.027(2) 0.035(2) -0.0112(16) -0.0019(15) -0.0047(14)
C42 0.0197(19) 0.0202(17) 0.0234(17) 0.0002(14) -0.0046(15) -0.0133(15)
N3 0.0099(14) 0.0154(15) 0.0246(14) -0.0130(12) 0.0048(11) -0.0035(11)
C23 0.0075(17) 0.042(2) 0.036(2) 0.0165(19) -0.0087(16) -0.0020(16)
C59 0.0186(17) 0.0124(15) 0.0254(18) -0.0051(13) -0.0089(15) -0.0010(13)
C55 0.0158(18) 0.0137(15) 0.0226(17) -0.0045(13) -0.0058(14) 0.0008(13)
C28 0.0163(17) 0.0203(17) 0.0278(18) -0.0115(15) -0.0010(15) -0.0077(14)
N7 0.0217(17) 0.0276(17) 0.0242(15) -0.0113(14) 0.0002(14) -0.0074(14)
O13 0.0397(18) 0.0161(13) 0.0313(15) 0.0009(11) -0.0210(14) -0.0033(12)
C9 0.0146(18) 0.0173(17) 0.0313(19) -0.0110(14) 0.0041(15) -0.0030(14)
O14 0.047(2) 0.0180(14) 0.0474(19) 0.0060(14) 0.0215(17) 0.0049(14)
O8 0.0217(15) 0.0204(14) 0.056(2) -0.0047(13) 0.0102(15) 0.0048(12)
N9 0.0132(15) 0.0203(16) 0.050(2) -0.0044(15) 0.0097(16) -0.0026(12)
C19 0.0064(15) 0.0133(15) 0.0169(15) 0.0027(12) 0.0003(12) -0.0023(12)
C47 0.0136(16) 0.0143(16) 0.0289(18) 0.0033(14) -0.0075(15) -0.0047(13)
C21 0.0085(16) 0.0116(15) 0.043(2) 0.0038(15) 0.0047(15) 0.0025(12)
C51 0.0181(17) 0.0084(15) 0.0256(18) -0.0049(12) -0.0137(15) -0.0039(12)
C15 0.0112(16) 0.0148(16) 0.0229(17) -0.0070(13) 0.0042(13) -0.0036(13)
C10 0.0143(18) 0.0125(16) 0.041(2) -0.0152(15) 0.0045(16) -0.0007(14)
C36 0.0100(16) 0.0190(17) 0.041(2) -0.0016(16) 0.0059(16) 0.0033(14)
C38 0.0059(15) 0.026(2) 0.045(2) 0.0006(19) -0.0009(16) -0.0008(13)
C45 0.0083(16) 0.0133(16) 0.041(2) 0.0037(15) 0.0093(15) -0.0032(12)
C2 0.0054(15) 0.0161(16) 0.0259(18) 0.0043(13) -0.0037(13) -0.0018(12)
C6 0.0118(17) 0.0142(16) 0.0201(15) -0.0070(13) -0.0012(13) -0.0058(13)
C60 0.0124(16) 0.0130(15) 0.0199(15) -0.0074(12) -0.0065(13) 0.0033(13)
C16 0.0077(15) 0.0191(16) 0.0143(14) -0.0004(13) -0.0011(13) -0.0043(12)
C18 0.0091(15) 0.0104(14) 0.0254(16) 0.0057(12) 0.0031(14) -0.0004(12)
C30 0.0183(19) 0.038(2) 0.0223(17) -0.0165(17) 0.0052(16) -0.0080(17)
O9 0.0195(16) 0.0407(19) 0.0474(19) -0.0083(15) 0.0013(15) -0.0089(14)
C8 0.0122(16) 0.0141(16) 0.0334(19) -0.0127(14) -0.0004(15) -0.0023(13)
C43 0.0163(19) 0.0160(16) 0.033(2) 0.0032(15) -0.0052(16) -0.0091(14)
N12 0.0186(16) 0.0091(13) 0.0297(16) -0.0045(12) -0.0119(14) -0.0017(12)
C41 0.0096(15) 0.0133(15) 0.0246(17) 0.0008(13) -0.0001(14) -0.0058(12)
C46 0.0226(19) 0.0154(16) 0.0292(19) 0.0019(15) -0.0082(16) -0.0107(15)
O15 0.0117(13) 0.0310(16) 0.0486(18) -0.0251(14) -0.0096(12) 0.0022(12)
C22 0.0115(17) 0.0288(19) 0.0296(19) 0.0136(16) -0.0066(15) -0.0024(15)
C11 0.0077(16) 0.0189(18) 0.036(2) -0.0146(15) 0.0012(15) 0.0018(13)
C3 0.0061(15) 0.0158(16) 0.0187(16) 0.0000(12) 0.0030(12) -0.0036(12)
O17 0.058(3) 0.041(2) 0.051(2) -0.0129(17) -0.017(2) 0.0160(19)
C32 0.021(2) 0.033(2) 0.062(3) -0.003(2) -0.012(2) -0.0008(18)
N5 0.0148(16) 0.041(2) 0.0344(18) 0.0120(17) -0.0023(14) 0.0084(15)
C13 0.0076(16) 0.0194(17) 0.038(2) -0.0102(16) 0.0044(15) -0.0020(14)
C50 0.0163(17) 0.0109(15) 0.0173(15) -0.0020(12) -0.0079(13) -0.0027(12)
N8 0.038(3) 0.035(2) 0.077(4) 0.003(2) -0.026(3) -0.003(2)
O7 0.057(3) 0.083(4) 0.103(4) 0.054(3) -0.053(3) -0.045(3)
C57 0.037(3) 0.043(3) 0.028(2) 0.007(2) -0.010(2) -0.012(2)
C58 0.036(2) 0.027(2) 0.0254(18) 0.0057(16) -0.0102(18) -0.0014(19)
C37 0.0127(19) 0.0231(19) 0.054(3) 0.0092(19) 0.0053(19) 0.0028(15)
C52 0.018(2) 0.035(2) 0.039(2) -0.0160(19) -0.0051(18) -0.0030(17)
C53 0.017(2) 0.049(3) 0.061(3) -0.020(3) -0.007(2) -0.004(2)
C7 0.0117(16) 0.0227(18) 0.0199(16) -0.0120(14) 0.0008(13) -0.0044(14)
C29 0.021(2) 0.036(2) 0.0201(17) -0.0126(16) 0.0054(15) -0.0135(17)
C5 0.0113(16) 0.0228(18) 0.0151(15) -0.0059(13) 0.0017(12) -0.0053(13)
C34 0.024(2) 0.053(3) 0.047(3) -0.037(2) 0.020(2) -0.015(2)
C39 0.0102(17) 0.0203(18) 0.041(2) -0.0040(16) 0.0046(16) -0.0066(14)
C49 0.0193(18) 0.0115(16) 0.0331(19) -0.0080(15) -0.0145(15) 0.0030(14)
C1 0.0079(15) 0.0090(14) 0.0175(15) 0.0014(12) -0.0004(12) 0.0015(11)
C56 0.027(2) 0.028(2) 0.031(2) 0.0023(17) -0.0091(18) -0.0136(18)
C35 0.0077(17) 0.021(2) 0.105(5) -0.022(3) 0.006(2) 0.0006(15)
C33 0.036(3) 0.039(3) 0.060(3) 0.001(2) -0.018(3) -0.011(2)
C12 0.0107(18) 0.0234(19) 0.053(3) -0.0183(19) 0.0046(18) -0.0061(15)
C48 0.024(2) 0.025(2) 0.046(3) 0.0033(18) -0.013(2) -0.0096(17)
C44 0.0152(17) 0.0108(15) 0.037(2) 0.0023(14) 0.0005(15) 0.0015(13)
C61 0.032(3) 0.056(3) 0.035(2) 0.012(2) -0.008(2) -0.028(2)
C62 0.073(5) 0.088(5) 0.033(3) 0.021(3) -0.027(3) -0.040(4)
C54 0.0103(15) 0.0095(14) 0.0265(17) -0.0058(13) -0.0045(13) 0.0012(12)
C17 0.0091(15) 0.0195(16) 0.0207(16) 0.0050(14) 0.0002(14) -0.0047(12)
C40 0.0173(18) 0.0272(19) 0.0212(18) 0.0047(15) 0.0015(14) -0.0080(15)
C25 0.0096(17) 0.038(2) 0.034(2) 0.0037(18) 0.0074(16) -0.0068(16)
C24 0.0103(15) 0.0134(15) 0.0216(16) 0.0019(13) 0.0031(13) -0.0009(12)
C26 0.024(2) 0.0231(19) 0.039(2) -0.0052(17) 0.0163(18) -0.0121(16)
N6 0.044(2) 0.0274(19) 0.037(2) -0.0008(16) 0.0010(18) -0.0199(18)
O5 0.125(5) 0.045(2) 0.056(3) -0.028(2) 0.055(3) -0.059(3)
C20 0.0083(15) 0.0113(14) 0.0154(14) -0.0055(12) 0.0021(12) 0.0041(11)
C98 0.022(2) 0.030(2) 0.029(2) -0.0030(16) -0.0035(17) -0.0093(16)
C99 0.030(2) 0.051(3) 0.033(2) -0.007(2) 0.006(2) 0.003(2)
F1 0.0355(18) 0.069(2) 0.0454(17) 0.0077(16) 0.0152(14) -0.0138(17)
F2 0.0437(18) 0.055(2) 0.0364(15) -0.0183(14) 0.0090(14) -0.0017(16)
F3 0.053(2) 0.092(3) 0.0239(13) -0.0030(16) 0.0048(14) 0.003(2)
CH3 0.066(4) 0.035(3) 0.067(4) -0.012(3) 0.005(3) 0.020(3)
OH 0.033(2) 0.036(2) 0.101(4) -0.033(2) 0.002(2) 0.0043(17)
O22 0.047(3) 0.048(2) 0.087(4) -0.023(2) 0.001(2) -0.004(2)
O23 0.047(2) 0.040(2) 0.066(3) -0.0252(19) 0.003(2) -0.0062(18)
O24 0.0251(16) 0.0288(16) 0.0374(16) 0.0019(13) -0.0075(13) 0.0067(13)
O25 0.0427(19) 0.0262(15) 0.0286(14) -0.0027(12) -0.0027(14) -0.0118(14)
O26 0.0250(19) 0.039(2) 0.161(6) 0.006(3) -0.021(3) 0.0000(17)
O20 0.043(2) 0.0355(18) 0.0422(18) 0.0038(15) 0.0045(17) -0.0105(16)
O29 0.054(3) 0.052(3) 0.051(2) -0.0097(19) -0.001(2) 0.001(2)
O30 0.096(5) 0.065(3) 0.070(3) 0.002(3) -0.026(3) 0.006(3)
O31 0.056(3) 0.083(4) 0.095(4) 0.006(3) 0.008(3) -0.030(3)

loop_
_atom_type_symbol
_atom_type_description
_atom_type_scat_dispersion_real
_atom_type_scat_dispersion_imag
_atom_type_scat_source
C C 0.004 0.002 'International Tables Vol C Tables 4.2.6.8 and 6.1.1.4'
H H 0 0 'International Tables Vol C Tables 4.2.6.8 and 6.1.1.4'
N N 0.0076 0.004 'International Tables Vol C Tables 4.2.6.8 and 6.1.1.4'
O O 0.0133 0.0073 'International Tables Vol C Tables 4.2.6.8 and 6.1.1.4'
F F 0.0212 0.0124 'International Tables Vol C Tables 4.2.6.8 and 6.1.1.4'
P P 0.1184 0.1127 'International Tables Vol C Tables 4.2.6.8 and 6.1.1.4'
Co Co 0.3499 1.1396 'International Tables Vol C Tables 4.2.6.8 and 6.1.1.4'

loop_
_geom_angle_atom_site_label_1
_geom_angle_atom_site_label_2
_geom_angle_atom_site_label_3
_geom_angle
N1 Co1 N4 83.13(13)
N1 Co1 N2 90.82(13)
N4 Co1 N2 172.76(13)
N1 Co1 N3 172.36(12)
N4 Co1 N3 90.32(13)
N2 Co1 N3 95.98(13)
N1 Co1 C98 86.43(17)
N4 Co1 C98 87.99(16)
N2 Co1 C98 87.67(16)
N3 Co1 C98 97.30(18)
N1 Co1 N13 89.81(12)
N4 Co1 N13 95.23(12)
N2 Co1 N13 88.70(13)
N3 Co1 N13 86.87(14)
C98 Co1 N13 174.73(15)
O13 P1 O14 114.4(2)
O13 P1 O12 113.68(18)
O14 P1 O12 106.84(18)
O13 P1 O11 110.01(18)
O14 P1 O11 111.2(2)
O12 P1 O11 99.85(15)
C51 O11 P1 119.4(2)
C47 O12 P1 121.3(2)
C54 N13 C60 105.7(3)
C54 N13 Co1 123.3(3)
C60 N13 Co1 130.9(2)
N1 C4 C5 124.6(3)
N1 C4 C3 110.4(3)
C5 C4 C3 125.0(3)
C15 C14 N3 126.4(3)
C15 C14 C13 124.4(3)
N3 C14 C13 109.0(3)
C4 N1 C1 113.3(3)
C4 N1 Co1 129.3(2)
C1 N1 Co1 117.1(2)
C43 N10 C46 123.3(4)
C9 N2 C6 110.1(3)
C9 N2 Co1 123.3(3)
C6 N2 Co1 126.2(3)
C16 N4 C19 110.7(3)
C16 N4 Co1 133.4(3)
C19 N4 Co1 115.0(2)
C8 C31 C32 113.9(4)
C41 C42 C43 110.5(3)
C11 N3 C14 110.2(3)
C11 N3 Co1 123.6(3)
C14 N3 Co1 126.0(3)
O4 C23 O4A 32.9(4)
O4 C23 N5 118.7(5)
O4A C23 N5 121.2(5)
O4 C23 C22 123.9(4)
O4A C23 C22 120.5(5)
N5 C23 C22 114.8(4)
N12 C59 C60 104.5(3)
N12 C59 C58 133.0(4)
C60 C59 C58 122.4(4)
C56 C55 C60 120.0(4)
N2 C9 C10 125.5(4)
N2 C9 C8 111.4(3)
C10 C9 C8 123.1(4)
N4 C19 C18 103.9(3)
N4 C19 C1 105.7(3)
C18 C19 C1 122.8(3)
O12 C47 C48 107.1(4)
O12 C47 C46 106.6(3)
C48 C47 C46 111.7(3)
O11 C51 C52 110.8(4)
O11 C51 C50 111.9(3)
C52 C51 C50 103.9(3)
C14 C15 C16 122.0(3)
C14 C15 C39 118.9(3)
C16 C15 C39 119.1(3)
C11 C10 C9 125.7(4)
C37 C36 C13 117.0(4)
O8 C38 N9 121.4(4)
O8 C38 C37 120.7(4)
N9 C38 C37 117.8(4)
O10 C45 N11 124.5(4)
O10 C45 C44 120.2(4)
N11 C45 C44 115.3(4)
C21 C2 C22 110.0(3)
C21 C2 C3 113.7(3)
C22 C2 C3 108.5(3)
C21 C2 C1 113.3(3)
C22 C2 C1 109.6(3)
C3 C2 C1 101.4(3)
C5 C6 N2 123.9(3)
C5 C6 C7 127.1(3)
N2 C6 C7 108.9(3)
N13 C60 C59 109.7(3)
N13 C60 C55 131.9(3)
C59 C60 C55 118.4(4)
N4 C16 C15 121.4(3)
N4 C16 C17 111.3(3)
C15 C16 C17 127.0(3)
C19 C18 C44 113.2(3)
C19 C18 C17 102.1(3)
C44 C18 C17 115.9(3)
O6 C30 N7 123.4(4)
O6 C30 C29 119.8(4)
N7 C30 C29 116.8(4)
C9 C8 C31 111.8(3)
C9 C8 C7 100.8(3)
C31 C8 C7 113.5(3)
O9 C43 N10 123.3(4)
O9 C43 C42 120.0(4)
N10 C43 C42 116.7(4)
C54 N12 C59 107.8(3)
C54 N12 C49 124.9(3)
C59 N12 C49 126.0(4)
C42 C41 C17 115.6(3)
N10 C46 C47 112.0(3)
C49 O15 C52 109.6(3)
C23 C22 C2 115.8(3)
N3 C11 C10 125.3(4)
N3 C11 C12 111.3(3)
C10 C11 C12 123.4(4)
C4 C3 C24 108.6(3)
C4 C3 C2 102.6(3)
C24 C3 C2 119.7(3)
C33 C32 C31 111.9(5)
C14 C13 C12 101.9(3)
C14 C13 C36 106.3(3)
C12 C13 C36 117.3(4)
O16 C50 C49 109.2(3)
O16 C50 C51 112.3(3)
C49 C50 C51 100.0(3)
C58 C57 C56 120.5(4)
C58 C57 C62 120.0(4)
C56 C57 C62 119.5(5)
C57 C58 C59 117.9(4)
C38 C37 C36 112.6(4)
O15 C52 C51 106.3(4)
O15 C52 C53 107.1(4)
C51 C52 C53 111.9(4)
O17 C53 C52 113.5(5)
C28 C7 C6 116.9(3)
C28 C7 C8 112.2(3)
C6 C7 C8 100.8(3)
C28 C7 C29 111.4(3)
C6 C7 C29 104.7(3)
C8 C7 C29 110.1(3)
C30 C29 C7 111.7(4)
C6 C5 C4 121.6(3)
C6 C5 C27 122.3(3)
C4 C5 C27 116.1(3)
O15 C49 N12 106.8(3)
O15 C49 C50 106.8(3)
N12 C49 C50 113.4(3)
N1 C1 C20 110.7(3)
N1 C1 C19 102.3(3)
C20 C1 C19 109.5(3)
N1 C1 C2 101.0(3)
C20 C1 C2 113.8(3)
C19 C1 C2 118.4(3)
C55 C56 C57 120.7(4)
C55 C56 C61 119.4(4)
C57 C56 C61 119.8(4)
O7 C33 N8 121.7(6)
O7 C33 C32 123.2(5)
N8 C33 C32 115.0(6)
C35 C12 C11 112.6(4)
C35 C12 C34 108.7(5)
C11 C12 C34 107.4(4)
C35 C12 C13 117.6(4)
C11 C12 C13 101.5(3)
C34 C12 C13 108.4(4)
C18 C44 C45 114.5(3)
N13 C54 N12 112.2(3)
C16 C17 C40 106.8(3)
C16 C17 C41 117.5(3)
C40 C17 C41 108.3(3)
C16 C17 C18 100.8(3)
C40 C17 C18 111.5(3)
C41 C17 C18 111.8(3)
C26 C25 C24 110.9(4)
C25 C24 C3 113.9(3)
O5 C26 N6 120.9(5)
O5 C26 C25 121.8(5)
N6 C26 C25 117.2(4)
C99 C98 Co1 122.0(4)
F1 C99 F2 106.6(5)
F1 C99 F3 105.8(5)
F2 C99 F3 106.4(4)
F1 C99 C98 113.4(4)
F2 C99 C98 113.7(5)
F3 C99 C98 110.3(4)

loop_
_geom_bond_atom_site_label_1
_geom_bond_atom_site_label_2
_geom_bond_distance
Co1 N1 1.872(3)
Co1 N4 1.881(3)
Co1 N2 1.919(3)
Co1 N3 1.922(3)
Co1 C98 2.005(5)
Co1 N13 2.143(4)
P1 O13 1.482(3)
P1 O14 1.488(4)
P1 O12 1.577(3)
P1 O11 1.605(3)
O16 C50 1.406(4)
O10 C45 1.234(6)
O11 C51 1.424(4)
O12 C47 1.445(5)
N13 C54 1.314(5)
N13 C60 1.390(5)
C4 N1 1.314(5)
C4 C5 1.434(5)
C4 C3 1.513(5)
C14 C15 1.361(5)
C14 N3 1.390(5)
C14 C13 1.528(5)
N1 C1 1.503(4)
N11 C45 1.327(6)
N10 C43 1.314(6)
N10 C46 1.457(5)
N2 C9 1.335(5)
N2 C6 1.391(5)
N4 C16 1.314(5)
N4 C19 1.483(4)
O6 C30 1.218(6)
C31 C8 1.539(6)
C31 C32 1.545(6)
C27 C5 1.517(5)
C42 C41 1.527(5)
C42 C43 1.541(5)
N3 C11 1.340(5)
C23 O4 1.242(8)
C23 O4A 1.261(10)
C23 N5 1.311(6)
C23 C22 1.534(5)
C59 N12 1.389(5)
C59 C60 1.399(5)
C59 C58 1.405(6)
C55 C56 1.368(6)
C55 C60 1.409(5)
C28 C7 1.532(5)
N7 C30 1.333(6)
C9 C10 1.392(6)
C9 C8 1.511(5)
O8 C38 1.254(6)
N9 C38 1.331(6)
C19 C18 1.519(5)
C19 C1 1.547(4)
C47 C48 1.511(6)
C47 C46 1.534(5)
C21 C2 1.524(6)
C51 C52 1.518(6)
C51 C50 1.532(5)
C15 C16 1.447(5)
C15 C39 1.531(5)
C10 C11 1.378(5)
C36 C37 1.552(5)
C36 C13 1.552(6)
C38 C37 1.494(6)
C45 C44 1.537(5)
C2 C22 1.536(5)
C2 C3 1.554(5)
C2 C1 1.595(5)
C6 C5 1.372(6)
C6 C7 1.534(5)
C16 C17 1.533(5)
C18 C44 1.531(5)
C18 C17 1.560(5)
C30 C29 1.511(6)
O9 C43 1.236(6)
C8 C7 1.555(5)
N12 C54 1.357(5)
N12 C49 1.460(5)
C41 C17 1.550(5)
O15 C49 1.425(6)
O15 C52 1.438(5)
C11 C12 1.520(5)
C3 C24 1.552(5)
O17 C53 1.429(9)
C32 C33 1.490(9)
C13 C12 1.539(5)
C50 C49 1.530(5)
N8 C33 1.325(8)
O7 C33 1.241(8)
C57 C58 1.377(7)
C57 C56 1.422(6)
C57 C62 1.526(8)
C52 C53 1.546(7)
C7 C29 1.573(6)
C34 C12 1.525(8)
C1 C20 1.530(5)
C56 C61 1.518(6)
C35 C12 1.517(7)
C17 C40 1.550(5)
C25 C26 1.510(6)
C25 C24 1.532(5)
C26 O5 1.242(6)
C26 N6 1.313(7)
C98 C99 1.479(7)
C99 F1 1.326(7)
C99 F2 1.363(7)
C99 F3 1.368(7)
CH3 OH 1.415(7)
